data_1526274
loop_
_publ_author_name
'Harrison, R.J.'
'Redfern, S.A.T.'
'Smith, R.I.'

_publ_section_title
;
 In-situ study of the R3- to R3-c phase transition in the ilmenite
 -hematite solid solution using time-of-flight neutron powder diffraction
;
_journal_name_full 'American Mineralogist'
_journal_page_first 194
_journal_page_last 205
_journal_volume 85
_journal_year 2000
_chemical_formula_sum 'Fe O3 Ti'
_chemical_name_systematic 'Fe Ti O3'
_space_group_IT_number 148
_symmetry_space_group_name_Hall '-R 3'
_symmetry_space_group_name_H-M 'R -3 :H'
_cell_angle_alpha 90
_cell_angle_beta 90
_cell_angle_gamma 120
_cell_formula_units_Z 6
_cell_length_a 5.15116
_cell_length_b 5.15116
_cell_length_c 14.2522
_cell_volume 327.509
_citation_journal_id_ASTM AMMIAY
_cod_data_source_file Harrison_AMMIAY_2000_227.cif
_cod_data_source_block Fe1O3Ti1
_cod_original_cell_volume 327.5085
_cod_original_formula_sum 'Fe1 O3 Ti1'
_cod_database_code 1526274

loop_
_symmetry_equiv_pos_as_xyz
x,y,z
-y,x-y,z
-x+y,-x,z
-x,-y,-z
y,-x+y,-z
x-y,x,-z
x+2/3,y+1/3,z+1/3
-y+2/3,x-y+1/3,z+1/3
-x+y+2/3,-x+1/3,z+1/3
-x+2/3,-y+1/3,-z+1/3
y+2/3,-x+y+1/3,-z+1/3
x-y+2/3,x+1/3,-z+1/3
x+1/3,y+2/3,z+2/3
-y+1/3,x-y+2/3,z+2/3
-x+y+1/3,-x+2/3,z+2/3
-x+1/3,-y+2/3,-z+2/3
y+1/3,-x+y+2/3,-z+2/3
x-y+1/3,x+2/3,-z+2/3

loop_
_atom_site_label
_atom_site_type_symbol
_atom_site_fract_x
_atom_site_fract_y
_atom_site_fract_z
_atom_site_occupancy
_atom_site_U_iso_or_equiv
Ti2 Ti+4 0 0 0.1472 0.975 0.0
O1 O-2 0.3211 0.0262 0.24547 1 0.0
Fe1 Fe+2 0 0 0.35827 0.975 0.0
Fe2 Fe+2 0 0 0.1472 0.025 0.0
Ti1 Ti+4 0 0 0.35827 0.025 0.0
